data_2005425
loop_
_publ_author_name
'Kociok-K\"ohn, G.'
'Lungwitz, B.'
'Filippou, A. C.'

_publ_section_title
;
 Diisopropylammonium Bromide
;
_journal_issue 9
_journal_name_full 'Acta Crystallographica Section C'
_journal_page_first 2309
_journal_page_last 2311
_journal_paper_doi 10.1107/S010827019600354X
_journal_volume 52
_journal_year 1996
_chemical_formula_moiety 'C6 H16 N 1+, Br 1-'
_chemical_formula_structural '(C3 H7)2 NH2 Br'
_chemical_formula_sum 'C6 H16 Br N'
_chemical_formula_weight 182.11
_chemical_name_common 'diisopropylammonium bromide'
_chemical_name_systematic
;
 diisopropylammonium bromide
;
_space_group_IT_number 4
_symmetry_cell_setting monoclinic
_symmetry_space_group_name_Hall 'P 2yb'
_symmetry_space_group_name_H-M 'P 1 21 1'
_audit_creation_method SHELXL
_cell_angle_alpha 90.00
_cell_angle_beta 116.336(13)
_cell_angle_gamma 90.00
_cell_formula_units_Z 2
_cell_length_a 7.7989(4)
_cell_length_b 8.0660(11)
_cell_length_c 7.8631(10)
_cell_measurement_reflns_used 27
_cell_measurement_temperature 180(2)
_cell_measurement_theta_max 17.4
_cell_measurement_theta_min 13
_cell_volume 443.30(10)
_computing_cell_refinement STADI4
_computing_data_collection 'STADI4 (Stoe, 1995)'
_computing_data_reduction 'X-RED, (Stoe, 1995)'
_computing_molecular_graphics 'PLUTON92 (Spek, 1992), PLATON (Spek, 1990), ZORTEP (Zsolnai & Pritzkow, 1994)'
_computing_publication_material SHELXL93
_computing_structure_refinement SHELXL93
_computing_structure_solution 'SHELXS86 (Sheldrick, 1990)'
_diffrn_ambient_temperature 180(2)
_diffrn_measurement_device 'STOE Stadi4'
_diffrn_measurement_method \w-2\q
_diffrn_radiation_monochromator graphite
_diffrn_radiation_source 'fine-focus sealed tube'
_diffrn_radiation_type MoK\a
_diffrn_radiation_wavelength 0.71073
_diffrn_reflns_av_R_equivalents 0.0279
_diffrn_reflns_av_sigmaI/netI 0.0365
_diffrn_reflns_limit_h_max 10
_diffrn_reflns_limit_h_min -10
_diffrn_reflns_limit_k_max 11
_diffrn_reflns_limit_k_min 0
_diffrn_reflns_limit_l_max 11
_diffrn_reflns_limit_l_min -11
_diffrn_reflns_number 2760
_diffrn_reflns_theta_max 29.99
_diffrn_reflns_theta_min 2.89
_diffrn_standards_decay_% 0
_diffrn_standards_interval_time 120
_diffrn_standards_number 3
_exptl_absorpt_coefficient_mu 4.556
_exptl_absorpt_correction_T_max 0.9984
_exptl_absorpt_correction_T_min 0.8002
_exptl_absorpt_correction_type 'empirical, \y-scan (North, Phillips & Mathews, 1968)'
_exptl_crystal_colour colourless
_exptl_crystal_density_diffrn 1.364
_exptl_crystal_density_meas ?
_exptl_crystal_description needle
_exptl_crystal_F_000 188
_exptl_crystal_size_max 0.57
_exptl_crystal_size_mid 0.33
_exptl_crystal_size_min 0.08
_refine_diff_density_max 0.424
_refine_diff_density_min -0.306
_refine_ls_abs_structure_details 'Flack (1983)'
_refine_ls_abs_structure_Flack 0.33(3)
_refine_ls_extinction_coef 0.003(2)
_refine_ls_extinction_method 'SHELXL93 (Sheldrick, 1993)'
_refine_ls_goodness_of_fit_all 1.020
_refine_ls_goodness_of_fit_obs 1.046
_refine_ls_hydrogen_treatment refall
_refine_ls_matrix_type full
_refine_ls_number_parameters 139
_refine_ls_number_reflns 1332
_refine_ls_number_restraints 1
_refine_ls_restrained_S_all 1.035
_refine_ls_restrained_S_obs 1.046
_refine_ls_R_factor_all 0.0337
_refine_ls_R_factor_obs 0.0220
_refine_ls_shift/esd_max 0.001
_refine_ls_shift/esd_mean 0.000
_refine_ls_structure_factor_coef Fsqd
_refine_ls_weighting_details 'w = 1/[\s^2^(Fo^2^)+(0.0207P)^2^] where P=(Fo^2^+2Fc^2^)/3'
_refine_ls_weighting_scheme calc
_refine_ls_wR_factor_all 0.0468
_refine_ls_wR_factor_obs 0.0436
_reflns_number_observed 1188
_reflns_number_total 1374
_reflns_observed_criterion >2sigma(I)
_cod_data_source_file sk1006.cif
_cod_data_source_block berni8
_cod_depositor_comments
;
The following automatic conversions were performed:

'_exptl_crystal_density_meas' value 'not measured' was changed to '?'
- the value is perceived as not measured.

Automatic conversion script
Id: cif_fix_values 3008 2015-01-20 13:52:24Z robertas 

The following automatic conversions were performed:

'_refine_ls_weighting_scheme' value 'calc w =
1/[\s^2^(Fo^2^)+(0.0207P)^2^] where P=(Fo^2^+2Fc^2^)/3' was changed
to 'calc'. New tag '_refine_ls_weighting_details' was created. The
value of the new tag was set to 'w = 1/[\s^2^(Fo^2^)+(0.0207P)^2^]
where P=(Fo^2^+2Fc^2^)/3'.

Automatic conversion script
Id: cif_fix_values 3143 2015-03-26 13:38:13Z robertas 
;
_cod_original_cell_volume 443.30(9)
_cod_original_sg_symbol_H-M 'P 21'
_cod_database_code 2005425

loop_
_symmetry_equiv_pos_as_xyz
'x, y, z'
'-x, y+1/2, -z'

loop_
_atom_site_aniso_label
_atom_site_aniso_U_11
_atom_site_aniso_U_22
_atom_site_aniso_U_33
_atom_site_aniso_U_12
_atom_site_aniso_U_13
_atom_site_aniso_U_23
Br 0.02953(13) 0.02322(12) 0.03500(15) 0.0009(4) 0.01919(10) 0.0011(4)
N 0.0212(12) 0.0191(13) 0.0215(12) -0.0008(10) 0.0098(10) -0.0002(10)
C1 0.0170(14) 0.027(2) 0.024(2) -0.0010(14) 0.0055(14) -0.002(2)
C11 0.035(2) 0.027(2) 0.040(3) 0.009(2) 0.007(2) 0.008(2)
C12 0.036(2) 0.038(2) 0.024(2) -0.003(2) 0.005(2) -0.003(2)
C2 0.0323(12) 0.0222(13) 0.0285(12) -0.003(4) 0.0133(10) 0.005(4)
C21 0.0309(14) 0.043(2) 0.028(2) -0.0063(14) 0.0103(14) -0.0024(14)
C22 0.043(2) 0.062(5) 0.039(2) 0.000(3) 0.026(2) -0.012(3)

loop_
_atom_site_label
_atom_site_occupancy
_atom_site_fract_x
_atom_site_fract_y
_atom_site_fract_z
_atom_site_U_iso_or_equiv
_atom_site_thermal_displace_type
_atom_site_calc_flag
_atom_site_type_symbol
Br 1 0.14997(3) 0.8454 0.36481(4) 0.02746(9) Uani d Br
N 1 0.1682(3) 0.4431(5) 0.4772(4) 0.0205(5) Uani d N
H3 1 0.0910(52) 0.4273(50) 0.5206(49) 0.034(10) Uiso d H
H4 1 0.1529(54) 0.5371(57) 0.4382(53) 0.030(10) Uiso d H
C1 1 0.3636(5) 0.4135(7) 0.6394(5) 0.0240(7) Uani d C
H1 1 0.4529(50) 0.4343(48) 0.5924(46) 0.026(9) Uiso d H
C11 1 0.3851(7) 0.2351(7) 0.7030(8) 0.0378(11) Uani d C
H11A 1 0.3739(58) 0.1668(64) 0.6061(61) 0.041(12) Uiso d H
H11B 1 0.3091(79) 0.2120(78) 0.7497(84) 0.063(19) Uiso d H
H11C 1 0.5269(63) 0.2180(60) 0.8286(63) 0.047(12) Uiso d H
C12 1 0.3855(6) 0.5329(7) 0.7970(6) 0.0361(8) Uani d C
H12A 1 0.3535(68) 0.6409(78) 0.7502(71) 0.064(15) Uiso d H
H12B 1 0.4962(72) 0.5272(66) 0.9037(62) 0.053(14) Uiso d H
H12C 1 0.2925(63) 0.4971(59) 0.8419(59) 0.044(12) Uiso d H
C2 1 0.1122(4) 0.3426(13) 0.2975(4) 0.0277(6) Uani d C
H2 1 0.1137(59) 0.2525(65) 0.3303(58) 0.045(13) Uiso d H
C21 1 -0.0873(5) 0.3966(6) 0.1579(5) 0.0347(8) Uani d C
H21A 1 -0.1700(44) 0.3987(39) 0.2067(41) 0.018(8) Uiso d H
H21B 1 -0.1230(49) 0.3352(115) 0.0458(51) 0.047(11) Uiso d H
H21C 1 -0.0866(62) 0.5053(65) 0.1229(55) 0.044(12) Uiso d H
C22 1 0.2571(6) 0.3653(15) 0.2211(6) 0.045(2) Uani d C
H22A 1 0.3791(48) 0.3138(59) 0.3040(46) 0.037(11) Uiso d H
H22B 1 0.2575(64) 0.4773(65) 0.1942(59) 0.043(12) Uiso d H
H22C 1 0.2120(48) 0.3067(52) 0.1113(49) 0.033(11) Uiso d H

loop_
_atom_type_symbol
_atom_type_description
_atom_type_scat_dispersion_real
_atom_type_scat_dispersion_imag
_atom_type_scat_source
C C 0.0033 0.0016 'International Tables Vol C Tables 4.2.6.8 and 6.1.1.4'
H H 0.0000 0.0000 'International Tables Vol C Tables 4.2.6.8 and 6.1.1.4'
N N 0.0061 0.0033 'International Tables Vol C Tables 4.2.6.8 and 6.1.1.4'
Br Br -0.2901 2.4595 'International Tables Vol C Tables 4.2.6.8 and 6.1.1.4'

loop_
_geom_angle_atom_site_label_1
_geom_angle_atom_site_label_2
_geom_angle_atom_site_label_3
_geom_angle
_geom_angle_publ_flag
C1 N C2 117.9(3) yes
C1 N H3 106.(2) no
C2 N H3 110.(3) no
C1 N H4 113.(3) no
C2 N H4 102.(3) no
H3 N H4 107.(4) no
C11 C1 N 110.7(3) yes
C11 C1 C12 112.3(4) yes
N C1 C12 107.2(3) yes
C11 C1 H1 108.(2) no
N C1 H1 107.(2) no
C12 C1 H1 112.(2) no
C1 C11 H11A 110.(3) no
C1 C11 H11B 111.(4) no
H11A C11 H11B 114.(5) no
C1 C11 H11C 109.(3) no
H11A C11 H11C 111.(4) no
H11B C11 H11C 101.(5) no
C1 C12 H12A 111.(3) no
C1 C12 H12B 116.(3) no
H12A C12 H12B 113.(5) no
C1 C12 H12C 106.(3) no
H12A C12 H12C 108.(4) no
H12B C12 H12C 102.(4) no
C22 C2 N 110.4(5) yes
C22 C2 C21 112.7(4) yes
N C2 C21 107.5(5) yes
C22 C2 H2 110.(3) no
N C2 H2 104.(3) no
C21 C2 H2 112.(3) no
C2 C21 H21A 113.7(19) no
C2 C21 H21B 108.(3) no
H21A C21 H21B 117.(3) no
C2 C21 H21C 111.(3) no
H21A C21 H21C 102.(3) no
H21B C21 H21C 105.(6) no
C2 C22 H22A 111.(2) no
C2 C22 H22B 107.(3) no
H22A C22 H22B 118.(4) no
C2 C22 H22C 106.(2) no
H22A C22 H22C 105.(3) no
H22B C22 H22C 109.(4) no

loop_
_geom_bond_atom_site_label_1
_geom_bond_atom_site_label_2
_geom_bond_distance
_geom_bond_publ_flag
N C1 1.510(5) yes
N C2 1.516(7) yes
N H3 0.82(4) no
N H4 0.81(4) no
C1 C11 1.508(7) yes
C1 C12 1.518(6) yes
C1 H1 0.94(4) no
C11 H11A 0.91(5) no
C11 H11B 0.85(6) no
C11 H11C 1.12(4) no
C12 H12A 0.94(6) no
C12 H12B 0.90(5) no
C12 H12C 0.98(5) no
C2 C22 1.508(5) yes
C2 C21 1.516(5) yes
C2 H2 0.77(5) no
C21 H21A 0.89(3) no
C21 H21B 0.94(6) no
C21 H21C 0.92(5) no
C22 H22A 0.98(4) no
C22 H22B 0.93(5) no
C22 H22C 0.91(4) no

loop_
_cod_related_entry_id
_cod_related_entry_database
_cod_related_entry_code
1 ChemSpider 451642
